data_7235052
loop_
_publ_author_name
'Valentina V. Utochnikova'
'Alena S. Kalyakina'
'Ivan S. Bushmarinov'
'Andrey A. Vashchenko'
'Lukasz Marciniak'
'Anna M. Kaczmarek'
'Rik Van Deun'
'Stefan Brase'
'Natalia P. Kuzmina'

_publ_section_title
;
 Lanthanide 9-anthracenate: solution processable emitters for efficient
 purely NIR emitting host-free OLEDs
;
_journal_name_full 'Journal of Materials Chemistry C'
_journal_page_first 9848
_journal_page_last 9855
_journal_paper_doi 10.1039/C6TC03586H
_journal_volume 4
_journal_year 2016
_chemical_compound_source 'see text'
_chemical_formula_moiety 'C45 H27 Eu O6'
_chemical_formula_sum 'C45 H27 Eu O6'
_chemical_formula_weight 815.63
_chemical_name_mineral eu_antr3
_space_group_IT_number 146
_space_group_name_Hall 'R 3'
_space_group_name_H-M_alt 'R 3 :H'
_symmetry_cell_setting trigonal
_symmetry_Int_Tables_number 146
_symmetry_space_group_name_Hall 'R 3'
_symmetry_space_group_name_H-M 'R 3 :H'
_cell_angle_alpha 90
_cell_angle_beta 90
_cell_angle_gamma 120
_cell_formula_units_Z 3
_cell_length_a 28.0947(13)
_cell_length_b 28.0947(13)
_cell_length_c 3.71428(16)
_cell_measurement_reflns_used 30
_cell_measurement_temperature 298
_cell_measurement_theta_max 40
_cell_measurement_theta_min 2
_cell_volume 2538.9(2)
_computing_cell_refinement
;
TOPAS 4.2 (Coelho, 2003; Bruker, 2009)
;
_computing_data_collection
;
Bruker XRD Commander 2.6 (Bruker, 2007)
;
_computing_data_reduction
;
TOPAS 4.2 (Coelho, 2003; Bruker, 2009)
;
_computing_molecular_graphics
;
OLEX2 1.2 (Dolomanov et al., 2009, 2)
;
_computing_publication_material
;
PLATON (Spek, 2003)
;
_computing_structure_refinement
;
TOPAS 4.2 (Coelho, 2003; Bruker, 2009)
;
_computing_structure_solution
;
FOX 1.9.7.0 (Favre-Nicolin, Cerny, 2002)
;
_diffrn_ambient_temperature 298
_diffrn_detector
;
1D linear
;
_diffrn_detector_type
;
Bruker LynxEye compound silicon strip 1D linear detector 
;
_diffrn_measurement_device_type
;
Bruker D8 Advance Vario
;
_diffrn_radiation_monochromator
;
Ge 111
;
_diffrn_radiation_probe x-ray
_diffrn_radiation_type CuK\a~1~
_diffrn_radiation_wavelength 1.540596
_diffrn_source
;
sealed X-ray tube
;
_diffrn_source_target Cu
_exptl_absorpt_coefficient_mu 13.693
_exptl_absorpt_correction_type none
_exptl_crystal_density_diffrn 1.600
_exptl_crystal_F_000 1224
_pd_block_id eu_antr3
_pd_char_colour white
_pd_char_particle_morphology round
_pd_meas_2theta_range_inc 0.01047880
_pd_meas_2theta_range_max 80.00629280
_pd_meas_2theta_range_min 5.02000000
_pd_meas_number_of_points 7157
_pd_meas_scan_method cont
_pd_proc_2theta_range_inc 0.01047880
_pd_proc_2theta_range_max 80.00629280
_pd_proc_2theta_range_min 5.02000000
_pd_proc_ls_background_function
;
20th order Chebyshev polynomial 
;
_pd_proc_ls_pref_orient_corr none
_pd_proc_ls_profile_function pseudo-Voigt
_pd_proc_ls_prof_R_factor 0.01345
_pd_proc_ls_prof_wR_expected 0.00724
_pd_proc_ls_prof_wR_factor 0.01774
_pd_proc_wavelength 1.540596
_pd_spec_mounting
; 
deposited on sticky tape 
;
_pd_spec_mount_mode transmission
_pd_spec_shape flat_sheet
_refine_ls_extinction_method none
_refine_ls_goodness_of_fit_all 2.448
_refine_ls_hydrogen_treatment constr
_refine_ls_matrix_type fullcycle
_refine_ls_number_constraints 0
_refine_ls_number_parameters 79
_refine_ls_number_restraints 49
_refine_ls_R_I_factor 0.006
_refine_ls_structure_factor_coef Inet
_refine_ls_weighting_details 1/Y~i~
_refine_ls_weighting_scheme calc
_cod_data_source_file J-Mater-Chem-C-2016-4-9848.cif
_cod_data_source_block eu_antr3
_cod_original_cell_volume 2539.0(3)
_cod_original_sg_symbol_H-M 'R 3'
_cod_database_code 7235052

loop_
_symmetry_equiv_pos_site_id
_symmetry_equiv_pos_as_xyz
1 x,y,z
2 -y,x-y,z
3 -x+y,-x,z
4 1/3+x,2/3+y,2/3+z
5 1/3-y,2/3+x-y,2/3+z
6 1/3-x+y,2/3-x,2/3+z
7 2/3+x,1/3+y,1/3+z
8 2/3-y,1/3+x-y,1/3+z
9 2/3-x+y,1/3-x,1/3+z

loop_
_atom_site_label
_atom_site_type_symbol
_atom_site_thermal_displace_type
_atom_site_fract_x
_atom_site_fract_y
_atom_site_fract_z
_atom_site_occupancy
_atom_site_U_iso_or_equiv
_atom_site_calc_flag
_atom_site_refinement_flags
_atom_site_disorder_assembly
_atom_site_disorder_group
Eu1 Eu Uiso 0.00000 0.00000 0.00000 1.000 0.0260(16) . . . .
O1 O Uiso -0.01222(15) -0.08738(8) -0.1187(15) 1.000 0.063(4) . . . .
O2 O Uiso 0.03592(11) -0.02274(12) -0.4955(7) 1.000 0.063(4) . . . .
C1 C Uiso 0.02272(7) -0.06830(6) -0.3579(6) 1.000 0.063(4) . . . .
C2 C Uiso 0.03914(5) -0.10314(6) -0.5320(8) 1.000 0.063(4) . . . .
C3 C Uiso 0.09597(5) -0.08316(6) -0.5879(10) 1.000 0.063(4) . . . .
C4 C Uiso 0.13765(7) -0.02608(7) -0.533(2) 1.000 0.063(4) . . . .
C5 C Uiso 0.19189(11) -0.00882(8) -0.590(2) 1.000 0.063(4) . . . .
C6 C Uiso 0.20834(7) -0.04617(10) -0.713(3) 1.000 0.063(4) . . . .
C7 C Uiso 0.17132(8) -0.10069(6) -0.7401(18) 1.000 0.063(4) . . . .
C8 C Uiso 0.11304(5) -0.12098(6) -0.7094(14) 1.000 0.063(4) . . . .
C9 C Uiso 0.07367(7) -0.17753(6) -0.7288(13) 1.000 0.063(4) . . . .
C10 C Uiso 0.01751(5) -0.19577(6) -0.7032(11) 1.000 0.063(4) . . . .
C11 C Uiso -0.02284(7) -0.25017(7) -0.7977(11) 1.000 0.063(4) . . . .
C12 C Uiso -0.07766(11) -0.26780(8) -0.770(2) 1.000 0.063(4) . . . .
C13 C Uiso -0.09483(7) -0.23117(10) -0.6475(14) 1.000 0.063(4) . . . .
C14 C Uiso -0.05769(8) -0.17793(7) -0.5819(13) 1.000 0.063(4) . . . .
C15 C Uiso -0.00002(5) -0.15875(5) -0.5887(12) 1.000 0.063(4) . . . .
H4 H Uiso 0.12699 -0.00174 -0.42900 1.000 0.0760 . . . .
H5 H Uiso 0.21884 0.02803 -0.52600 1.000 0.0760 . . . .
H6 H Uiso 0.24632 -0.03318 -0.75100 1.000 0.0760 . . . .
H7 H Uiso 0.18354 -0.12394 -0.84200 1.000 0.0760 . . . .
H9 H Uiso 0.08546 -0.20140 -0.82190 1.000 0.0760 . . . .
H11 H Uiso -0.01091 -0.27395 -0.88990 1.000 0.0760 . . . .
H12 H Uiso -0.10376 -0.30514 -0.82200 1.000 0.0760 . . . .
H13 H Uiso -0.13296 -0.24428 -0.61110 1.000 0.0760 . . . .
H14 H Uiso -0.07014 -0.15401 -0.50000 1.000 0.0760 . . . .

loop_
_atom_type_symbol
_atom_type_description
_atom_type_scat_dispersion_real
_atom_type_scat_dispersion_imag
_atom_type_scat_source
C C 0.0181 0.0091 ' International Tables Vol C Tables 4.2.6.8 and 6.1.1.4'
H H 0.0000 0.0000 ' International Tables Vol C Tables 4.2.6.8 and 6.1.1.4'
Eu Eu -8.9294 11.1857 ' International Tables Vol C Tables 4.2.6.8 and 6.1.1.4'
O O 0.0492 0.0322 ' International Tables Vol C Tables 4.2.6.8 and 6.1.1.4'

loop_
_geom_angle_atom_site_label_1
_geom_angle_atom_site_label_2
_geom_angle_atom_site_label_3
_geom_angle
_geom_angle_site_symmetry_1
_geom_angle_site_symmetry_2
_geom_angle_site_symmetry_3
_geom_angle_publ_flag
O1 Eu1 O2 54.73(14) . . . yes
Eu1 Eu1 O1 79.16(13) 1_554 . . yes
Eu1 Eu1 O1 100.84(13) 1_556 . . yes
O1 Eu1 O2 74.02(15) . . 1_556 yes
O1 Eu1 O1 116.55(14) . . 2_555 yes
O1 Eu1 O2 115.83(16) . . 2_555 yes
O1 Eu1 O2 136.59(16) . . 2_556 yes
O1 Eu1 O1 116.55(14) . . 3_555 yes
O1 Eu1 O2 72.37(15) . . 3_555 yes
O1 Eu1 O2 89.78(14) . . 3_556 yes
Eu1 Eu1 O2 38.03(8) 1_554 . . yes
Eu1 Eu1 O2 141.98(8) 1_556 . . yes
O2 Eu1 O2 104.45(11) . . 1_556 yes
O1 Eu1 O2 72.37(14) 2_555 . . yes
O2 Eu1 O2 64.48(12) . . 2_555 yes
O2 Eu1 O2 144.33(12) . . 2_556 yes
O1 Eu1 O2 115.83(16) 3_555 . . yes
O2 Eu1 O2 64.48(13) . . 3_555 yes
O2 Eu1 O2 144.33(10) . . 3_556 yes
Eu1 Eu1 Eu1 180.00 1_554 . 1_556 yes
Eu1 Eu1 O2 142.47(8) 1_554 . 1_556 yes
Eu1 Eu1 O1 79.16(13) 1_554 . 2_555 yes
Eu1 Eu1 O2 38.03(8) 1_554 . 2_555 yes
Eu1 Eu1 O2 142.47(8) 1_554 . 2_556 yes
Eu1 Eu1 O1 79.16(14) 1_554 . 3_555 yes
Eu1 Eu1 O2 38.03(9) 1_554 . 3_555 yes
Eu1 Eu1 O2 142.47(9) 1_554 . 3_556 yes
Eu1 Eu1 O2 37.53(8) 1_556 . 1_556 yes
Eu1 Eu1 O1 100.84(13) 1_556 . 2_555 yes
Eu1 Eu1 O2 141.98(8) 1_556 . 2_555 yes
Eu1 Eu1 O2 37.53(8) 1_556 . 2_556 yes
Eu1 Eu1 O1 100.84(14) 1_556 . 3_555 yes
Eu1 Eu1 O2 141.98(9) 1_556 . 3_555 yes
Eu1 Eu1 O2 37.53(9) 1_556 . 3_556 yes
O1 Eu1 O2 89.78(14) 2_555 . 1_556 yes
O2 Eu1 O2 144.33(12) 1_556 . 2_555 yes
O2 Eu1 O2 63.68(11) 1_556 . 2_556 yes
O1 Eu1 O2 136.59(16) 3_555 . 1_556 yes
O2 Eu1 O2 144.33(10) 1_556 . 3_555 yes
O2 Eu1 O2 63.68(13) 1_556 . 3_556 yes
O1 Eu1 O2 54.73(15) 2_555 . 2_555 yes
O1 Eu1 O2 74.02(16) 2_555 . 2_556 yes
O1 Eu1 O1 116.55(13) 2_555 . 3_555 yes
O1 Eu1 O2 115.83(15) 2_555 . 3_555 yes
O1 Eu1 O2 136.59(15) 2_555 . 3_556 yes
O2 Eu1 O2 104.45(12) 2_555 . 2_556 yes
O1 Eu1 O2 72.37(16) 3_555 . 2_555 yes
O2 Eu1 O2 64.48(11) 2_555 . 3_555 yes
O2 Eu1 O2 144.33(14) 2_555 . 3_556 yes
O1 Eu1 O2 89.78(16) 3_555 . 2_556 yes
O2 Eu1 O2 144.33(14) 2_556 . 3_555 yes
O2 Eu1 O2 63.68(11) 2_556 . 3_556 yes
O1 Eu1 O2 54.73(16) 3_555 . 3_555 yes
O1 Eu1 O2 74.02(17) 3_555 . 3_556 yes
O2 Eu1 O2 104.45(12) 3_555 . 3_556 yes
Eu1 O1 C1 90.71(14) . . . yes
Eu1 O2 C1 90.59(18) . . . yes
Eu1 O2 Eu1 104.45(13) . . 1_554 yes
Eu1 O2 C1 130.8(2) 1_554 . . yes
O1 C1 O2 120.3(3) . . . yes
O1 C1 C2 119.27(19) . . . yes
O2 C1 C2 119.0(2) . . . yes
C1 C2 C3 118.71(16) . . . no
C1 C2 C15 119.20(17) . . . no
C3 C2 C15 121.23(16) . . . no
C2 C3 C4 122.92(18) . . . no
C2 C3 C8 118.58(14) . . . no
C4 C3 C8 118.50(18) . . . no
C3 C4 C5 120.8(2) . . . no
C4 C5 C6 120.4(2) . . . no
C5 C6 C7 120.6(3) . . . no
C6 C7 C8 121.1(2) . . . no
C3 C8 C7 117.63(17) . . . no
C3 C8 C9 118.93(19) . . . no
C7 C8 C9 122.38(16) . . . no
C8 C9 C10 120.97(17) . . . no
C9 C10 C11 121.73(19) . . . no
C9 C10 C15 119.55(16) . . . no
C11 C10 C15 118.70(16) . . . no
C10 C11 C12 121.4(2) . . . no
C11 C12 C13 119.6(2) . . . no
C12 C13 C14 120.6(2) . . . no
C13 C14 C15 121.1(2) . . . no
C2 C15 C10 119.56(15) . . . no
C2 C15 C14 121.73(15) . . . no
C10 C15 C14 118.16(16) . . . no
C3 C4 H4 119.00 . . . no
C5 C4 H4 120.00 . . . no
C4 C5 H5 119.00 . . . no
C6 C5 H5 120.00 . . . no
C5 C6 H6 119.00 . . . no
C7 C6 H6 120.00 . . . no
C6 C7 H7 118.00 . . . no
C8 C7 H7 119.00 . . . no
C8 C9 H9 117.00 . . . no
C10 C9 H9 120.00 . . . no
C10 C11 H11 118.00 . . . no
C12 C11 H11 120.00 . . . no
C11 C12 H12 119.00 . . . no
C13 C12 H12 121.00 . . . no
C12 C13 H13 119.00 . . . no
C14 C13 H13 120.00 . . . no
C13 C14 H14 119.00 . . . no
C15 C14 H14 119.00 . . . no

loop_
_geom_bond_atom_site_label_1
_geom_bond_atom_site_label_2
_geom_bond_distance
_geom_bond_site_symmetry_1
_geom_bond_site_symmetry_2
_geom_bond_publ_flag
Eu1 O1 2.344(3) . . yes
Eu1 O2 2.336(3) . . yes
Eu1 Eu1 3.7143(2) . 1_554 yes
Eu1 Eu1 3.7143(2) . 1_556 yes
Eu1 O2 2.363(3) . 1_556 yes
Eu1 O1 2.344(4) . 2_555 yes
Eu1 O2 2.336(3) . 2_555 yes
Eu1 O2 2.363(3) . 2_556 yes
Eu1 O1 2.344(5) . 3_555 yes
Eu1 O2 2.336(3) . 3_555 yes
Eu1 O2 2.363(3) . 3_556 yes
O1 C1 1.231(5) . . yes
O2 C1 1.250(3) . . yes
C1 C2 1.429(3) . . no
C2 C3 1.418(2) . . no
C2 C15 1.406(2) . . no
C3 C4 1.451(3) . . no
C3 C8 1.440(3) . . no
C4 C5 1.365(4) . . no
C5 C6 1.417(6) . . no
C6 C7 1.358(3) . . no
C7 C8 1.444(3) . . no
C8 C9 1.413(2) . . no
C9 C10 1.397(3) . . no
C10 C11 1.418(3) . . no
C10 C15 1.420(3) . . no
C11 C12 1.366(4) . . no
C12 C13 1.413(5) . . no
C13 C14 1.351(3) . . no
C14 C15 1.429(3) . . no
C4 H4 0.9500 . . no
C5 H5 0.9600 . . no
C6 H6 0.9500 . . no
C7 H7 0.9600 . . no
C9 H9 0.9500 . . no
C11 H11 0.9500 . . no
C12 H12 0.9500 . . no
C13 H13 0.9500 . . no
C14 H14 0.9500 . . no

loop_
_geom_hbond_atom_site_label_D
_geom_hbond_atom_site_label_H
_geom_hbond_atom_site_label_A
_geom_hbond_distance_DH
_geom_hbond_distance_HA
_geom_hbond_distance_DA
_geom_hbond_angle_DHA
_geom_hbond_site_symmetry_A
_geom_hbond_publ_flag
C4 H4 O2 0.9500 2.3300 2.910(4) 118.00 . yes
C14 H14 O1 0.9500 2.2600 2.795(5) 115.00 . yes

loop_
_geom_torsion_atom_site_label_1
_geom_torsion_atom_site_label_2
_geom_torsion_atom_site_label_3
_geom_torsion_atom_site_label_4
_geom_torsion
_geom_torsion_site_symmetry_1
_geom_torsion_site_symmetry_2
_geom_torsion_site_symmetry_3
_geom_torsion_site_symmetry_4
_geom_torsion_publ_flag
O2 Eu1 O1 C1 10.8(2) . . . . no
Eu1 Eu1 O1 C1 42.9(2) 1_554 . . . no
Eu1 Eu1 O1 C1 -137.1(2) 1_556 . . . no
O2 Eu1 O1 C1 -110.6(3) 1_556 . . . no
O1 Eu1 O1 C1 -29.1(3) 2_555 . . . no
O2 Eu1 O1 C1 32.5(3) 2_555 . . . no
O2 Eu1 O1 C1 -123.7(3) 2_556 . . . no
O1 Eu1 O1 C1 114.8(3) 3_555 . . . no
O2 Eu1 O1 C1 81.6(3) 3_555 . . . no
O2 Eu1 O1 C1 -173.2(3) 3_556 . . . no
O1 Eu1 O2 C1 -10.58(19) . . . . no
O1 Eu1 O2 Eu1 122.03(19) . . . 1_554 no
Eu1 Eu1 O2 C1 -132.6(2) 1_554 . . . no
Eu1 Eu1 O2 C1 47.4(2) 1_556 . . . no
O2 Eu1 O2 C1 47.4(2) 1_556 . . . no
O1 Eu1 O2 C1 132.5(2) 2_555 . . . no
O2 Eu1 O2 C1 -168.9(2) 2_555 . . . no
O2 Eu1 O2 C1 112.2(2) 2_556 . . . no
O1 Eu1 O2 C1 -116.0(2) 3_555 . . . no
O2 Eu1 O2 C1 -96.4(2) 3_555 . . . no
O2 Eu1 O2 C1 -17.4(3) 3_556 . . . no
O1 Eu1 Eu1 O2 -44.81(16) . . 1_554 . no
Eu1 O1 C1 O2 -19.3(3) . . . . no
Eu1 O1 C1 C2 174.50(19) . . . . no
Eu1 O2 C1 O1 19.3(3) . . . . no
Eu1 O2 C1 C2 -174.39(17) . . . . no
Eu1 O2 C1 O1 -90.5(4) 1_554 . . . no
Eu1 O2 C1 C2 75.8(3) 1_554 . . . no
O1 C1 C2 C3 -134.7(4) . . . . no
O1 C1 C2 C15 34.8(5) . . . . no
O2 C1 C2 C3 58.9(4) . . . . no
O2 C1 C2 C15 -131.6(3) . . . . no
C1 C2 C3 C4 -10.8(5) . . . . no
C1 C2 C3 C8 170.1(3) . . . . no
C15 C2 C3 C4 179.9(4) . . . . no
C15 C2 C3 C8 0.8(5) . . . . no
C1 C2 C15 C10 -169.1(3) . . . . no
C1 C2 C15 C14 19.5(5) . . . . no
C3 C2 C15 C10 0.2(5) . . . . no
C3 C2 C15 C14 -171.2(4) . . . . no
C2 C3 C4 C5 179.9(5) . . . . no
C8 C3 C4 C5 -1.0(8) . . . . no
C2 C3 C8 C7 -175.7(4) . . . . no
C2 C3 C8 C9 -7.2(6) . . . . no
C4 C3 C8 C7 5.2(7) . . . . no
C4 C3 C8 C9 173.7(5) . . . . no
C3 C4 C5 C6 1.6(11) . . . . no
C4 C5 C6 C7 -6.9(13) . . . . no
C5 C6 C7 C8 11.5(13) . . . . no
C6 C7 C8 C3 -10.5(9) . . . . no
C6 C7 C8 C9 -178.6(7) . . . . no
C3 C8 C9 C10 13.0(7) . . . . no
C7 C8 C9 C10 -179.1(5) . . . . no
C8 C9 C10 C11 166.3(4) . . . . no
C8 C9 C10 C15 -12.1(7) . . . . no
C9 C10 C11 C12 179.6(5) . . . . no
C15 C10 C11 C12 -2.0(7) . . . . no
C9 C10 C15 C2 5.4(6) . . . . no
C9 C10 C15 C14 177.1(4) . . . . no
C11 C10 C15 C2 -173.0(4) . . . . no
C11 C10 C15 C14 -1.3(6) . . . . no
C10 C11 C12 C13 0.5(8) . . . . no
C11 C12 C13 C14 4.7(9) . . . . no
C12 C13 C14 C15 -8.2(8) . . . . no
C13 C14 C15 C2 178.0(4) . . . . no
C13 C14 C15 C10 6.5(7) . . . . no
